data_7127061
loop_
_publ_author_name
'Yang, Yurong'
'Zhang, Kaixin'
'Yang, Jian'
'Zhu, Guoxun'
'Chen, Weijie'
'Zhang, Chao'
'Zhou, Zhi'
'Yi, Wei'

_publ_section_title
;
 Ru(II)-Catalyzed and acidity-controlled tunable [5+1]/[5+2] annulation
 for building ring-fused quinazolines and 1,3-benzodiazepines.
;
_journal_issue 76
_journal_name_full 'Chemical communications (Cambridge, England)'
_journal_page_first 11315
_journal_page_last 11318
_journal_paper_doi 10.1039/d0cc04041j
_journal_volume 56
_journal_year 2020
_chemical_formula_moiety 'C26 H23 N3'
_chemical_formula_sum 'C26 H23 N3'
_chemical_formula_weight 377.47
_space_group_crystal_system monoclinic
_space_group_IT_number 14
_space_group_name_Hall '-P 2ybc'
_space_group_name_H-M_alt 'P 1 21/c 1'
_atom_sites_solution_hydrogens geom
_atom_sites_solution_primary dual
_audit_creation_date 2019-05-31
_audit_creation_method
;
Olex2 1.2
(compiled 2018.05.29 svn.r3508 for OlexSys, GUI svn.r5506)
;
_audit_update_record
;
2020-04-15 deposited with the CCDC.	2020-08-10 downloaded from the CCDC.
;
_cell_angle_alpha 90
_cell_angle_beta 101.721(2)
_cell_angle_gamma 90
_cell_formula_units_Z 4
_cell_length_a 14.8745(4)
_cell_length_b 9.2268(2)
_cell_length_c 14.3520(3)
_cell_measurement_reflns_used 19792
_cell_measurement_temperature 100.00(10)
_cell_measurement_theta_max 77.1040
_cell_measurement_theta_min 3.0700
_cell_volume 1928.65(8)
_computing_cell_refinement 'CrysAlisPro 1.171.39.46 (Rigaku OD, 2018)'
_computing_data_collection 'CrysAlisPro 1.171.39.46 (Rigaku OD, 2018)'
_computing_data_reduction 'CrysAlisPro 1.171.39.46 (Rigaku OD, 2018)'
_computing_molecular_graphics 'Olex2 (Dolomanov et al., 2009)'
_computing_publication_material 'Olex2 (Dolomanov et al., 2009)'
_computing_structure_refinement 'ShelXL (Sheldrick, 2015)'
_computing_structure_solution 'ShelXT (Sheldrick, 2015)'
_diffrn_ambient_environment N~2~
_diffrn_ambient_temperature 100.00(10)
_diffrn_detector 'CCD plate'
_diffrn_detector_type HyPix
_diffrn_measured_fraction_theta_full 1.000
_diffrn_measured_fraction_theta_max 0.976
_diffrn_measurement_details
;
List of Runs (angles in degrees, time in seconds):

  # Type    Start    End  Width  t~exp~   \w     \q     \k     \f   Frames
#--------------------------------------------------------------------------
  1  \w   -118.00 -25.00   0.50    0.05    --  -46.37 -72.00-116.00  186
  2  \w    -68.00  27.00   0.50    0.05    --  -46.37  72.00  13.00  190
  3  \w     25.00 118.00   0.50    0.05    --   46.37  72.00  13.00  186
  4  \w    -25.00  68.00   0.50    0.05    --   46.37 -72.00-116.00  186
  5  \w   -122.00 -27.00   0.50    0.20    -- -100.00  72.00  13.00  190
  6  \w   -173.00 -78.00   0.50    0.20    -- -100.00 -72.00-116.00  190
  7  \w     34.00 129.00   0.50    0.20    --  107.00 -72.00-116.00  190
  8  \w     85.00 178.00   0.50    0.20    --  107.00  72.00  13.00  186
  9  \w   -118.00 -71.00   0.50    0.05    --  -46.37-125.00  30.00   94
 10  \w     32.00 120.00   0.50    0.05    --   46.37  38.00 150.00  176
 11  \w   -115.00 -25.00   0.50    0.20    -- -100.00  30.00-120.00  180
 12  \w   -173.00 -81.00   0.50    0.20    -- -100.00 -94.00 120.00  184
 13  \w   -172.00 -85.00   0.50    0.20    -- -100.00 -45.00 -60.00  174
 14  \w     93.00 178.00   0.50    0.20    --  107.00  45.00  60.00  170
 15  \w     89.00 178.00   0.50    0.20    --  107.00  15.00-120.00  178
 16  \w     90.00 178.00   0.50    0.20    --  107.00  61.00 -30.00  176
 17  \w     34.00 109.00   0.50    0.20    --  107.00 -94.00 -60.00  150
 18  \w     34.00 109.00   0.50    0.20    --  107.00 -94.00-150.00  150
 19  \w     92.00 178.00   0.50    0.20    --  107.00  30.00-180.00  172
 20  \w     83.00 178.00   0.50    0.20    --  107.00  77.00  90.00  190
 21  \w     92.00 178.00   0.50    0.20    --  107.00  30.00 150.00  172
 22  \w     34.00 109.00   0.50    0.20    --  107.00 -94.00-120.00  150
 23  \w     35.00 122.00   0.50    0.20    --  107.00 -45.00-120.00  174
 24  \w     34.00 117.00   0.50    0.20    --  107.00-125.00  90.00  166
 25  \w     93.00 178.00   0.50    0.20    --  107.00  45.00 150.00  170
 26  \w     34.00 109.00   0.50    0.20    --  107.00 -94.00 120.00  150
 27  \w     89.00 178.00   0.50    0.20    --  107.00  15.00 120.00  178
 28  \w     34.00 109.00   0.50    0.20    --  107.00 -94.00 150.00  150
 29  \w     34.00 117.00   0.50    0.20    --  107.00-125.00   0.00  166
 30  \w     34.00 109.00   0.50    0.20    --  107.00 -94.00  90.00  150
 31  \w     23.00 114.00   0.50    0.05    --   46.37  77.00-180.00  182
 32  \w     30.00 118.00   0.50    0.05    --   46.37  57.00 -60.00  176
;
_diffrn_measurement_device 'four-circle diffractometer'
_diffrn_measurement_device_type 'XtaLAB Synergy R, DW system, HyPix'
_diffrn_measurement_method '\w scans'
_diffrn_orient_matrix_type 'CrysAlisPro convention (1999,Acta A55,543-557)'
_diffrn_orient_matrix_UB_11 -0.0917103000
_diffrn_orient_matrix_UB_12 -0.0831486000
_diffrn_orient_matrix_UB_13 -0.0209999000
_diffrn_orient_matrix_UB_21 -0.0396336000
_diffrn_orient_matrix_UB_22 0.1051944000
_diffrn_orient_matrix_UB_23 0.0646725000
_diffrn_orient_matrix_UB_31 -0.0347683000
_diffrn_orient_matrix_UB_32 0.0994788000
_diffrn_orient_matrix_UB_33 -0.0859717000
_diffrn_radiation_monochromator mirror
_diffrn_radiation_probe x-ray
_diffrn_radiation_type CuK\a
_diffrn_radiation_wavelength 1.54184
_diffrn_reflns_av_R_equivalents 0.1449
_diffrn_reflns_av_unetI/netI 0.0440
_diffrn_reflns_Laue_measured_fraction_full 1.000
_diffrn_reflns_Laue_measured_fraction_max 0.976
_diffrn_reflns_limit_h_max 18
_diffrn_reflns_limit_h_min -18
_diffrn_reflns_limit_k_max 11
_diffrn_reflns_limit_k_min -11
_diffrn_reflns_limit_l_max 17
_diffrn_reflns_limit_l_min -18
_diffrn_reflns_number 36054
_diffrn_reflns_point_group_measured_fraction_full 1.000
_diffrn_reflns_point_group_measured_fraction_max 0.976
_diffrn_reflns_theta_full 67.684
_diffrn_reflns_theta_max 78.394
_diffrn_reflns_theta_min 3.034
_diffrn_source 'Rotating-anode X-ray tube'
_diffrn_source_type 'Rigaku (Cu) X-ray Source'
_exptl_absorpt_coefficient_mu 0.596
_exptl_absorpt_correction_T_max 1.00000
_exptl_absorpt_correction_T_min 0.49044
_exptl_absorpt_correction_type multi-scan
_exptl_absorpt_process_details
;
CrysAlisPro 1.171.39.46 (Rigaku Oxford Diffraction, 2018)
Empirical absorption correction using spherical harmonics,
 implemented in SCALE3 ABSPACK scaling algorithm.
;
_exptl_crystal_colour colourless
_exptl_crystal_colour_primary colourless
_exptl_crystal_density_diffrn 1.300
_exptl_crystal_description block
_exptl_crystal_F_000 800
_exptl_crystal_size_max 0.3
_exptl_crystal_size_mid 0.2
_exptl_crystal_size_min 0.1
_refine_diff_density_max 0.236
_refine_diff_density_min -0.292
_refine_diff_density_rms 0.063
_refine_ls_extinction_method none
_refine_ls_goodness_of_fit_ref 1.070
_refine_ls_hydrogen_treatment constr
_refine_ls_matrix_type full
_refine_ls_number_parameters 264
_refine_ls_number_reflns 4047
_refine_ls_number_restraints 0
_refine_ls_restrained_S_all 1.070
_refine_ls_R_factor_all 0.0690
_refine_ls_R_factor_gt 0.0631
_refine_ls_shift/su_max 0.000
_refine_ls_shift/su_mean 0.000
_refine_ls_structure_factor_coef Fsqd
_refine_ls_weighting_details 'w=1/[\s^2^(Fo^2^)+(0.0680P)^2^+1.5704P] where P=(Fo^2^+2Fc^2^)/3'
_refine_ls_weighting_scheme calc
_refine_ls_wR_factor_gt 0.1458
_refine_ls_wR_factor_ref 0.1582
_reflns_Friedel_coverage 0.000
_reflns_number_gt 3669
_reflns_number_total 4047
_reflns_threshold_expression 'I > 2\s(I)'
_cod_data_source_file d0cc04041j2.cif
_cod_data_source_block le_0506_190513
_cod_depositor_comments 'Adding full bibliography for 7127060--7127061.cif.'
_cod_database_code 7127061
_shelx_shelxl_version_number 2016/6
_shelx_space_group_comment
;
The symmetry employed for this shelxl refinement is uniquely defined
by the following loop, which should always be used as a source of
symmetry information in preference to the above space-group names.
They are only intended as comments.
;
_shelx_estimated_absorpt_t_max 0.943
_shelx_estimated_absorpt_t_min 0.842
_reflns_odcompleteness_completeness 99.95
_reflns_odcompleteness_iscentric 1
_reflns_odcompleteness_theta 71.98
_olex2_refinement_description
;
1. Fixed Uiso
 At 1.2 times of:
  All C(H) groups, All C(H,H) groups
 At 1.5 times of:
  All C(H,H,H) groups
2.a Ternary CH refined with riding coordinates:
 C00A(H00A)
2.b Secondary CH2 refined with riding coordinates:
 C00R(H00N,H00R), C00T(H00V,H00W)
2.c Aromatic/amide H refined with riding coordinates:
 C00C(H00C), C00E(H00E), C00F(H00F), C00H(H00H), C00I(H00I), C00J(H00J),
 C00K(H00K), C00L(H00L), C00M(H00M), C00O(H00O), C00P(H00P), C00Q(H00Q)
2.d Idealised Me refined as rotating group:
 C00N(H00B,H00D,H00G), C00S(H00S,H00T,H00U)
;
_olex2_submission_special_instructions 'No special instructions were received'
_oxdiff_exptl_absorpt_empirical_details
;
Empirical correction (ABSPACK) includes:
- Absorption correction using spherical harmonics
- Frame scaling
;
_oxdiff_exptl_absorpt_empirical_full_max 2.286
_oxdiff_exptl_absorpt_empirical_full_min 0.487

loop_
_space_group_symop_operation_xyz
'x, y, z'
'-x, y+1/2, -z+1/2'
'-x, -y, -z'
'x, -y-1/2, z-1/2'

loop_
_atom_site_label
_atom_site_type_symbol
_atom_site_fract_x
_atom_site_fract_y
_atom_site_fract_z
_atom_site_U_iso_or_equiv
_atom_site_adp_type
_atom_site_occupancy
_atom_site_site_symmetry_order
_atom_site_calc_flag
_atom_site_refinement_flags_posn
_atom_site_refinement_flags_adp
_atom_site_refinement_flags_occupancy
_atom_site_disorder_assembly
_atom_site_disorder_group
N001 N 0.74360(10) 0.34017(15) 0.43123(11) 0.0231(3) Uani 1 1 d . . . . .
N002 N 0.57934(10) 0.36369(16) 0.38469(11) 0.0262(3) Uani 1 1 d . . . . .
N003 N 0.65915(10) 0.14980(16) 0.36186(11) 0.0262(3) Uani 1 1 d . . . . .
C004 C 0.80610(12) 0.23204(18) 0.41962(12) 0.0229(4) Uani 1 1 d . . . . .
C005 C 0.65793(12) 0.28559(19) 0.39163(13) 0.0238(4) Uani 1 1 d . . . . .
C006 C 0.75195(12) 0.11464(19) 0.37822(13) 0.0242(4) Uani 1 1 d . . . . .
C007 C 0.76093(12) 0.57471(18) 0.31007(13) 0.0250(4) Uani 1 1 d . . . . .
C008 C 0.56581(12) 0.51413(19) 0.38830(13) 0.0250(4) Uani 1 1 d . . . . .
C009 C 0.63081(12) 0.62642(19) 0.39888(13) 0.0251(4) Uani 1 1 d . . . . .
C00A C 0.73254(12) 0.60253(19) 0.40536(13) 0.0249(4) Uani 1 1 d . . . . .
H00A H 0.764114 0.690787 0.432423 0.030 Uiso 1 1 calc R . . . .
C00B C 0.81399(12) 0.48993(19) 0.56272(13) 0.0253(4) Uani 1 1 d . . . . .
C00C C 0.69831(13) 0.54756(19) 0.22608(14) 0.0275(4) Uani 1 1 d . . . . .
H00C H 0.635718 0.550114 0.225645 0.033 Uiso 1 1 calc R . . . .
C00D C 0.47227(12) 0.5432(2) 0.37676(13) 0.0279(4) Uani 1 1 d . . . . .
C00E C 0.79551(13) -0.01153(19) 0.35710(13) 0.0270(4) Uani 1 1 d . . . . .
H00E H 0.761540 -0.091381 0.330577 0.032 Uiso 1 1 calc R . . . .
C00F C 0.59685(13) 0.7677(2) 0.40351(13) 0.0272(4) Uani 1 1 d . . . . .
H00F H 0.638017 0.844799 0.412375 0.033 Uiso 1 1 calc R . . . .
C00G C 0.76681(12) 0.47920(18) 0.47353(13) 0.0240(4) Uani 1 1 d . . . . .
C00H C 0.85439(13) 0.5706(2) 0.30865(14) 0.0281(4) Uani 1 1 d . . . . .
H00H H 0.897169 0.589090 0.364281 0.034 Uiso 1 1 calc R . . . .
C00I C 0.90092(12) 0.23042(19) 0.43831(13) 0.0257(4) Uani 1 1 d . . . . .
H00I H 0.935162 0.310120 0.464650 0.031 Uiso 1 1 calc R . . . .
C00J C 0.94254(13) 0.1046(2) 0.41599(13) 0.0281(4) Uani 1 1 d . . . . .
H00J H 1.006284 0.099492 0.427396 0.034 Uiso 1 1 calc R . . . .
C00K C 0.89066(13) -0.0150(2) 0.37661(13) 0.0282(4) Uani 1 1 d . . . . .
H00K H 0.920611 -0.098551 0.363240 0.034 Uiso 1 1 calc R . . . .
C00L C 0.72837(14) 0.5165(2) 0.14248(14) 0.0303(4) Uani 1 1 d . . . . .
H00L H 0.685789 0.498813 0.086593 0.036 Uiso 1 1 calc R . . . .
C00M C 0.82129(14) 0.5119(2) 0.14218(15) 0.0303(4) Uani 1 1 d . . . . .
H00M H 0.841333 0.490478 0.086436 0.036 Uiso 1 1 calc R . . . .
C00N C 0.83615(13) 0.3611(2) 0.62779(14) 0.0303(4) Uani 1 1 d . . . . .
H00B H 0.800419 0.279272 0.600398 0.045 Uiso 1 1 calc GR . . . .
H00D H 0.821873 0.383260 0.688509 0.045 Uiso 1 1 calc GR . . . .
H00G H 0.900283 0.338516 0.635935 0.045 Uiso 1 1 calc GR . . . .
C00O C 0.50424(13) 0.7962(2) 0.39533(14) 0.0305(4) Uani 1 1 d . . . . .
H00O H 0.484427 0.891023 0.399989 0.037 Uiso 1 1 calc R . . . .
C00P C 0.44067(13) 0.6840(2) 0.38020(14) 0.0312(4) Uani 1 1 d . . . . .
H00P H 0.378187 0.702983 0.372538 0.037 Uiso 1 1 calc R . . . .
C00Q C 0.88434(13) 0.5396(2) 0.22578(15) 0.0314(4) Uani 1 1 d . . . . .
H00Q H 0.946892 0.537200 0.226025 0.038 Uiso 1 1 calc R . . . .
C00R C 0.49048(12) 0.2872(2) 0.35765(14) 0.0280(4) Uani 1 1 d . . . . .
H00N H 0.485446 0.211198 0.403008 0.034 Uiso 1 1 calc R . . . .
H00R H 0.483705 0.244640 0.294811 0.034 Uiso 1 1 calc R . . . .
C00S C 0.84875(14) 0.6317(2) 0.60787(14) 0.0320(4) Uani 1 1 d . . . . .
H00S H 0.846209 0.704099 0.559363 0.048 Uiso 1 1 calc GR . . . .
H00T H 0.911060 0.620250 0.641532 0.048 Uiso 1 1 calc GR . . . .
H00U H 0.811177 0.661245 0.651528 0.048 Uiso 1 1 calc GR . . . .
C00T C 0.41785(13) 0.4052(2) 0.35869(14) 0.0324(4) Uani 1 1 d . . . . .
H00V H 0.374762 0.409216 0.298149 0.039 Uiso 1 1 calc R . . . .
H00W H 0.384219 0.387329 0.408808 0.039 Uiso 1 1 calc R . . . .

loop_
_atom_site_aniso_label
_atom_site_aniso_U_11
_atom_site_aniso_U_22
_atom_site_aniso_U_33
_atom_site_aniso_U_23
_atom_site_aniso_U_13
_atom_site_aniso_U_12
N001 0.0267(7) 0.0141(7) 0.0285(7) 0.0005(6) 0.0059(6) 0.0001(5)
N002 0.0259(7) 0.0202(7) 0.0328(8) -0.0011(6) 0.0071(6) -0.0023(6)
N003 0.0308(8) 0.0179(7) 0.0300(8) -0.0010(6) 0.0066(6) -0.0010(6)
C004 0.0307(9) 0.0142(8) 0.0246(8) 0.0017(7) 0.0078(7) 0.0012(6)
C005 0.0274(8) 0.0185(8) 0.0261(8) 0.0022(7) 0.0069(7) -0.0011(6)
C006 0.0323(9) 0.0166(8) 0.0246(8) 0.0021(7) 0.0076(7) 0.0001(7)
C007 0.0324(9) 0.0119(7) 0.0321(9) 0.0028(7) 0.0099(7) 0.0017(6)
C008 0.0311(9) 0.0194(8) 0.0252(9) 0.0011(7) 0.0069(7) 0.0022(7)
C009 0.0301(9) 0.0206(8) 0.0253(8) 0.0020(7) 0.0075(7) 0.0013(7)
C00A 0.0309(9) 0.0150(8) 0.0295(9) 0.0003(7) 0.0076(7) 0.0002(6)
C00B 0.0302(9) 0.0157(8) 0.0310(9) -0.0005(7) 0.0087(7) 0.0003(6)
C00C 0.0323(9) 0.0177(8) 0.0338(10) 0.0010(7) 0.0096(7) -0.0009(7)
C00D 0.0297(9) 0.0302(10) 0.0245(9) 0.0000(8) 0.0072(7) 0.0013(7)
C00E 0.0384(10) 0.0157(8) 0.0277(9) -0.0002(7) 0.0087(7) -0.0009(7)
C00F 0.0368(10) 0.0180(8) 0.0284(9) 0.0013(7) 0.0104(7) 0.0015(7)
C00G 0.0270(8) 0.0148(8) 0.0313(9) -0.0014(7) 0.0088(7) -0.0009(6)
C00H 0.0304(9) 0.0209(9) 0.0334(10) 0.0023(8) 0.0073(7) 0.0005(7)
C00I 0.0318(9) 0.0169(8) 0.0288(9) 0.0008(7) 0.0073(7) -0.0003(7)
C00J 0.0319(9) 0.0244(9) 0.0290(9) 0.0022(8) 0.0089(7) 0.0041(7)
C00K 0.0380(10) 0.0188(9) 0.0294(9) 0.0014(7) 0.0103(8) 0.0043(7)
C00L 0.0390(10) 0.0204(9) 0.0320(10) -0.0011(7) 0.0082(8) -0.0039(7)
C00M 0.0438(11) 0.0172(8) 0.0340(10) -0.0003(7) 0.0177(8) -0.0007(7)
C00N 0.0390(10) 0.0241(9) 0.0270(9) -0.0003(7) 0.0051(8) -0.0006(8)
C00O 0.0370(10) 0.0239(9) 0.0325(10) 0.0036(8) 0.0114(8) 0.0082(7)
C00P 0.0315(9) 0.0323(10) 0.0312(10) 0.0040(8) 0.0099(7) 0.0085(8)
C00Q 0.0325(9) 0.0225(9) 0.0424(11) 0.0055(8) 0.0152(8) 0.0027(7)
C00R 0.0280(9) 0.0266(9) 0.0300(9) -0.0003(8) 0.0070(7) -0.0047(7)
C00S 0.0400(10) 0.0216(9) 0.0329(10) -0.0016(8) 0.0038(8) -0.0020(7)
C00T 0.0289(9) 0.0360(11) 0.0332(10) -0.0018(9) 0.0082(7) -0.0009(8)

loop_
_atom_type_symbol
_atom_type_description
_atom_type_scat_dispersion_real
_atom_type_scat_dispersion_imag
_atom_type_scat_source
C C 0.0181 0.0091 'International Tables Vol C Tables 4.2.6.8 and 6.1.1.4'
H H 0.0000 0.0000 'International Tables Vol C Tables 4.2.6.8 and 6.1.1.4'
N N 0.0311 0.0180 'International Tables Vol C Tables 4.2.6.8 and 6.1.1.4'

loop_
_geom_angle_atom_site_label_1
_geom_angle_atom_site_label_2
_geom_angle_atom_site_label_3
_geom_angle
_geom_angle_site_symmetry_1
_geom_angle_site_symmetry_3
_geom_angle_publ_flag
C004 N001 C00G 125.58(14) . . ?
C005 N001 C004 105.75(14) . . ?
C005 N001 C00G 128.65(15) . . ?
C005 N002 C008 130.42(15) . . ?
C005 N002 C00R 118.40(15) . . ?
C008 N002 C00R 110.74(15) . . ?
C005 N003 C006 104.14(14) . . ?
N001 C004 C006 105.21(15) . . ?
C00I C004 N001 131.52(16) . . ?
C00I C004 C006 123.22(16) . . ?
N002 C005 N001 123.01(16) . . ?
N003 C005 N001 113.94(15) . . ?
N003 C005 N002 123.05(16) . . ?
N003 C006 C004 110.80(15) . . ?
N003 C006 C00E 130.30(17) . . ?
C00E C006 C004 118.86(16) . . ?
C00C C007 C00A 123.16(16) . . ?
C00C C007 C00H 118.52(17) . . ?
C00H C007 C00A 118.26(16) . . ?
C009 C008 N002 129.22(16) . . ?
C00D C008 N002 109.45(16) . . ?
C00D C008 C009 121.31(17) . . ?
C008 C009 C00A 123.86(16) . . ?
C008 C009 C00F 116.34(17) . . ?
C00F C009 C00A 119.80(16) . . ?
C007 C00A H00A 107.2 . . ?
C009 C00A C007 115.02(15) . . ?
C009 C00A H00A 107.2 . . ?
C009 C00A C00G 110.43(14) . . ?
C00G C00A C007 109.38(14) . . ?
C00G C00A H00A 107.2 . . ?
C00G C00B C00N 122.89(16) . . ?
C00G C00B C00S 123.11(16) . . ?
C00S C00B C00N 113.99(16) . . ?
C007 C00C H00C 119.7 . . ?
C007 C00C C00L 120.59(17) . . ?
C00L C00C H00C 119.7 . . ?
C008 C00D C00T 110.30(16) . . ?
C00P C00D C008 120.94(18) . . ?
C00P C00D C00T 128.74(17) . . ?
C006 C00E H00E 120.8 . . ?
C00K C00E C006 118.38(17) . . ?
C00K C00E H00E 120.8 . . ?
C009 C00F H00F 118.9 . . ?
C00O C00F C009 122.23(18) . . ?
C00O C00F H00F 118.9 . . ?
N001 C00G C00A 112.19(15) . . ?
C00B C00G N001 120.57(16) . . ?
C00B C00G C00A 127.23(16) . . ?
C007 C00H H00H 119.5 . . ?
C00Q C00H C007 120.96(18) . . ?
C00Q C00H H00H 119.5 . . ?
C004 C00I H00I 121.6 . . ?
C004 C00I C00J 116.84(17) . . ?
C00J C00I H00I 121.6 . . ?
C00I C00J H00J 119.4 . . ?
C00I C00J C00K 121.29(17) . . ?
C00K C00J H00J 119.4 . . ?
C00E C00K C00J 121.38(17) . . ?
C00E C00K H00K 119.3 . . ?
C00J C00K H00K 119.3 . . ?
C00C C00L H00L 119.8 . . ?
C00M C00L C00C 120.32(18) . . ?
C00M C00L H00L 119.8 . . ?
C00L C00M H00M 120.3 . . ?
C00L C00M C00Q 119.44(18) . . ?
C00Q C00M H00M 120.3 . . ?
C00B C00N H00B 109.5 . . ?
C00B C00N H00D 109.5 . . ?
C00B C00N H00G 109.5 . . ?
H00B C00N H00D 109.5 . . ?
H00B C00N H00G 109.5 . . ?
H00D C00N H00G 109.5 . . ?
C00F C00O H00O 119.8 . . ?
C00F C00O C00P 120.42(18) . . ?
C00P C00O H00O 119.8 . . ?
C00D C00P C00O 118.63(17) . . ?
C00D C00P H00P 120.7 . . ?
C00O C00P H00P 120.7 . . ?
C00H C00Q C00M 120.17(18) . . ?
C00H C00Q H00Q 119.9 . . ?
C00M C00Q H00Q 119.9 . . ?
N002 C00R H00N 110.8 . . ?
N002 C00R H00R 110.8 . . ?
N002 C00R C00T 104.61(15) . . ?
H00N C00R H00R 108.9 . . ?
C00T C00R H00N 110.8 . . ?
C00T C00R H00R 110.8 . . ?
C00B C00S H00S 109.5 . . ?
C00B C00S H00T 109.5 . . ?
C00B C00S H00U 109.5 . . ?
H00S C00S H00T 109.5 . . ?
H00S C00S H00U 109.5 . . ?
H00T C00S H00U 109.5 . . ?
C00D C00T C00R 104.31(15) . . ?
C00D C00T H00V 110.9 . . ?
C00D C00T H00W 110.9 . . ?
C00R C00T H00V 110.9 . . ?
C00R C00T H00W 110.9 . . ?
H00V C00T H00W 108.9 . . ?

loop_
_geom_bond_atom_site_label_1
_geom_bond_atom_site_label_2
_geom_bond_distance
_geom_bond_site_symmetry_2
_geom_bond_publ_flag
N001 C004 1.397(2) . ?
N001 C005 1.381(2) . ?
N001 C00G 1.431(2) . ?
N002 C005 1.360(2) . ?
N002 C008 1.405(2) . ?
N002 C00R 1.479(2) . ?
N003 C005 1.325(2) . ?
N003 C006 1.391(2) . ?
C004 C006 1.407(2) . ?
C004 C00I 1.381(2) . ?
C006 C00E 1.395(2) . ?
C007 C00A 1.533(2) . ?
C007 C00C 1.388(3) . ?
C007 C00H 1.395(3) . ?
C008 C009 1.404(3) . ?
C008 C00D 1.394(3) . ?
C009 C00A 1.513(2) . ?
C009 C00F 1.405(2) . ?
C00A H00A 0.9800 . ?
C00A C00G 1.520(2) . ?
C00B C00G 1.333(3) . ?
C00B C00N 1.507(3) . ?
C00B C00S 1.504(2) . ?
C00C H00C 0.9300 . ?
C00C C00L 1.393(3) . ?
C00D C00P 1.386(3) . ?
C00D C00T 1.503(3) . ?
C00E H00E 0.9300 . ?
C00E C00K 1.386(3) . ?
C00F H00F 0.9300 . ?
C00F C00O 1.384(3) . ?
C00H H00H 0.9300 . ?
C00H C00Q 1.382(3) . ?
C00I H00I 0.9300 . ?
C00I C00J 1.383(3) . ?
C00J H00J 0.9300 . ?
C00J C00K 1.398(3) . ?
C00K H00K 0.9300 . ?
C00L H00L 0.9300 . ?
C00L C00M 1.384(3) . ?
C00M H00M 0.9300 . ?
C00M C00Q 1.388(3) . ?
C00N H00B 0.9600 . ?
C00N H00D 0.9600 . ?
C00N H00G 0.9600 . ?
C00O H00O 0.9300 . ?
C00O C00P 1.389(3) . ?
C00P H00P 0.9300 . ?
C00Q H00Q 0.9300 . ?
C00R H00N 0.9700 . ?
C00R H00R 0.9700 . ?
C00R C00T 1.536(3) . ?
C00S H00S 0.9600 . ?
C00S H00T 0.9600 . ?
C00S H00U 0.9600 . ?
C00T H00V 0.9700 . ?
C00T H00W 0.9700 . ?
